data_4133795
loop_
_publ_author_name
'Chen, Zhijie'
'Thiam, Zeynabou'
'Shkurenko, Aleksander'
'Weselinski, Lukasz J.'
'Adil, Karim'
'Jiang, Hao'
'Alezi, Dalal'
'Assen, Ayalew H.'
'O'Keeffe, Michael'
'Eddaoudi, Mohamed'

_publ_section_title
;
 Enriching the Reticular Chemistry Repertoire with Minimal Edge-Transitive
 Related Nets: Access to Highly Coordinated Metal-Organic Frameworks Based
 on Double Six-Membered Rings as Net-Coded Building Units.
;
_journal_issue 51
_journal_name_full 'Journal of the American Chemical Society'
_journal_page_first 20480
_journal_page_last 20489
_journal_paper_doi 10.1021/jacs.9b11260
_journal_volume 141
_journal_year 2019
_chemical_formula_moiety '3(C2 H8 N 1+), (C132 H106 O53 Tb9 3+)'
_chemical_formula_sum 'C138 H130 N3 O53 Tb9'
_chemical_formula_weight 4108.72
_space_group_crystal_system hexagonal
_space_group_IT_number 176
_space_group_name_Hall '-P 6c'
_space_group_name_H-M_alt 'P 63/m'
_atom_sites_solution_hydrogens geom
_atom_sites_solution_primary direct
_atom_sites_solution_secondary difmap
_audit_creation_method SHELXL-2014/7
_cell_angle_alpha 90
_cell_angle_beta 90
_cell_angle_gamma 120
_cell_formula_units_Z 2
_cell_length_a 23.7931(3)
_cell_length_b 23.7931(3)
_cell_length_c 32.3652(5)
_cell_measurement_reflns_used 9985
_cell_measurement_temperature 100.0(1)
_cell_measurement_theta_max 53.20
_cell_measurement_theta_min 3.47
_cell_volume 15867.6(4)
_computing_cell_refinement 'SAINT v8.34A (Bruker, 2013)'
_computing_data_collection 'Bruker APEX2 v2009.3-0 (Bruker AXS Inc., 2009)'
_computing_data_reduction 'SAINT v8.34A (Bruker, 2013)'
_computing_molecular_graphics 'DIAMOND (Crystal Impact GbR, 2009'
_computing_publication_material 'PublCIF. Westrip, S. P. (2010). J. Appl. Cryst. 43, 920-925.'
_computing_structure_refinement 'SHELXL-2014/7 (Sheldrick, 2014)'
_computing_structure_solution 'ShelXS (Sheldrick, 2008)'
_diffrn_ambient_temperature 100.0(1)
_diffrn_detector_area_resol_mean 8.3
_diffrn_measured_fraction_theta_full 0.997
_diffrn_measured_fraction_theta_max 0.997
_diffrn_measurement_device_type 'Bruker X8 PROSPECTOR APEX2 CCD'
_diffrn_measurement_method '\f and \w scans'
_diffrn_radiation_monochromator mirrors
_diffrn_radiation_type CuK\a
_diffrn_radiation_wavelength 1.54178
_diffrn_reflns_av_R_equivalents 0.0392
_diffrn_reflns_av_unetI/netI 0.0256
_diffrn_reflns_Laue_measured_fraction_full 0.997
_diffrn_reflns_Laue_measured_fraction_max 0.997
_diffrn_reflns_limit_h_max 22
_diffrn_reflns_limit_h_min -20
_diffrn_reflns_limit_k_max 22
_diffrn_reflns_limit_k_min -21
_diffrn_reflns_limit_l_max 29
_diffrn_reflns_limit_l_min -30
_diffrn_reflns_number 34506
_diffrn_reflns_point_group_measured_fraction_full 0.997
_diffrn_reflns_point_group_measured_fraction_max 0.997
_diffrn_reflns_theta_full 46.084
_diffrn_reflns_theta_max 46.084
_diffrn_reflns_theta_min 1.365
_diffrn_source 'Incoatec I\ms'
_exptl_absorpt_coefficient_mu 9.975
_exptl_absorpt_correction_T_max 0.1275
_exptl_absorpt_correction_T_min 0.0429
_exptl_absorpt_correction_type multi-scan
_exptl_absorpt_process_details
;
SADABS-2016/2 (Bruker,2016/2) was used for absorption correction.
wR2(int) was 0.0861 before and 0.0565 after correction.
The Ratio of minimum to maximum transmission is 0.3365.
The \l/2 correction factor is Not present.
;
_exptl_crystal_colour colorless
_exptl_crystal_density_diffrn 0.860
_exptl_crystal_description 'hexagonal prism'
_exptl_crystal_F_000 3976
_exptl_crystal_size_max 0.320
_exptl_crystal_size_mid 0.250
_exptl_crystal_size_min 0.200
_refine_diff_density_max 1.683
_refine_diff_density_min -0.859
_refine_diff_density_rms 0.117
_refine_ls_extinction_method none
_refine_ls_goodness_of_fit_ref 1.312
_refine_ls_hydrogen_treatment constr
_refine_ls_matrix_type full
_refine_ls_number_parameters 330
_refine_ls_number_reflns 4632
_refine_ls_number_restraints 464
_refine_ls_restrained_S_all 1.279
_refine_ls_R_factor_all 0.1191
_refine_ls_R_factor_gt 0.0922
_refine_ls_shift/su_max 0.000
_refine_ls_shift/su_mean 0.000
_refine_ls_structure_factor_coef Fsqd
_refine_ls_weighting_details 'w=1/[\s^2^(Fo^2^)+(0.2000P)^2^] where P=(Fo^2^+2Fc^2^)/3'
_refine_ls_weighting_scheme calc
_refine_ls_wR_factor_gt 0.2928
_refine_ls_wR_factor_ref 0.3184
_reflns_Friedel_coverage 0.000
_reflns_number_gt 3308
_reflns_number_total 4632
_reflns_threshold_expression 'I > 2\s(I)'
_cod_data_source_file ja9b11260_si_004.cif
_cod_data_source_block Tb_kex_MOF-1
_cod_depositor_comments 'Adding full bibliography for 4133792--4133796.cif.'
_cod_original_cell_volume 15867.6(5)
_cod_database_code 4133795
_shelx_shelxl_version_number 2014/7
_shelx_space_group_comment
;
The symmetry employed for this shelxl refinement is uniquely defined
by the following loop, which should always be used as a source of
symmetry information in preference to the above space-group names.
They are only intended as comments.
;
_shelx_estimated_absorpt_t_min 0.143
_shelx_estimated_absorpt_t_max 0.240
_platon_squeeze_void_probe_radius 1.20

loop_
_space_group_symop_operation_xyz
'x, y, z'
'x-y, x, z+1/2'
'-y, x-y, z'
'-x, -y, z+1/2'
'-x+y, -x, z'
'y, -x+y, z+1/2'
'-x, -y, -z'
'-x+y, -x, -z-1/2'
'y, -x+y, -z'
'x, y, -z-1/2'
'x-y, x, -z'
'-y, x-y, -z-1/2'

loop_
_atom_site_label
_atom_site_type_symbol
_atom_site_fract_x
_atom_site_fract_y
_atom_site_fract_z
_atom_site_U_iso_or_equiv
_atom_site_adp_type
_atom_site_occupancy
_atom_site_site_symmetry_order
_atom_site_calc_flag
_atom_site_refinement_flags_posn
_atom_site_refinement_flags_adp
_atom_site_refinement_flags_occupancy
_atom_site_disorder_assembly
_atom_site_disorder_group
Tb1 Tb 0.38455(8) 0.61027(8) 0.31034(3) 0.1276(7) Uani 1 1 d . . . . .
Tb2 Tb 0.23003(12) 0.47016(8) 0.2500 0.1498(9) Uani 1 2 d S T P . .
O1M O 0.3333 0.6667 0.2917(3) 0.096(4) Uani 1 3 d S T P . .
O1H O 0.2727(6) 0.5499(5) 0.3146(3) 0.125(4) Uani 1 1 d . . . . .
O2H O 0.3352(12) 0.5477(10) 0.2500 0.150(7) Uani 1 2 d S T P . .
O3H O 0.4421(7) 0.6556(9) 0.2500 0.114(5) Uani 1 2 d S T P . .
O1WH O 0.3625(12) 0.6184(9) 0.3797(4) 0.229(9) Uani 1 1 d . . . . .
O1W O 0.174(2) 0.3436(15) 0.2500 0.30(2) Uani 1 2 d S T P . .
O1 O 0.3622(7) 0.5061(6) 0.3270(4) 0.155(5) Uani 1 1 d D U . . .
O2 O 0.2729(7) 0.4275(7) 0.2959(3) 0.150(4) Uani 1 1 d D U . . .
O3 O 0.5173(6) 0.3789(7) 0.6703(3) 0.147(4) Uani 1 1 d D U . . .
O4 O 0.4343(8) 0.2938(8) 0.7020(4) 0.175(5) Uani 1 1 d D U . . .
C1 C 0.3138(8) 0.4510(6) 0.3246(4) 0.166(7) Uani 1 1 d D U . . .
C2A C 0.3012(7) 0.4112(6) 0.3632(3) 0.149(5) Uani 0.5 1 d DG U P A 1
C3A C 0.3383(9) 0.4382(7) 0.3985(4) 0.143(12) Uani 0.5 1 d DG U P A 1
H3A H 0.3729 0.4819 0.3982 0.171 Uiso 0.5 1 calc R U P A 1
C4A C 0.3249(10) 0.4012(8) 0.4342(4) 0.157(13) Uani 0.5 1 d DG U P A 1
H4A H 0.3503 0.4196 0.4584 0.188 Uiso 0.5 1 calc R U P A 1
C5A C 0.2744(9) 0.3372(7) 0.4347(4) 0.148(10) Uani 0.5 1 d DG U P A 1
C6A C 0.2372(10) 0.3102(7) 0.3993(4) 0.151(4) Uani 0.5 1 d DG U P A 1
H6A H 0.2027 0.2665 0.3996 0.181 Uiso 0.5 1 calc R U P A 1
C7A C 0.2507(10) 0.3472(7) 0.3636(4) 0.151(4) Uani 0.5 1 d DG U P A 1
H7A H 0.2253 0.3288 0.3395 0.181 Uiso 0.5 1 calc R U P A 1
C2B C 0.3058(7) 0.4033(6) 0.3578(4) 0.149(5) Uani 0.5 1 d DG U P A 2
C3B C 0.3586(8) 0.4143(9) 0.3820(5) 0.132(10) Uani 0.5 1 d DG U P A 2
H3B H 0.3998 0.4517 0.3774 0.158 Uiso 0.5 1 calc R U P A 2
C4B C 0.3512(11) 0.3705(11) 0.4128(5) 0.125(8) Uani 0.5 1 d G U P A 2
H4B H 0.3873 0.3780 0.4294 0.150 Uiso 0.5 1 calc R U P A 2
C5B C 0.2910(13) 0.3157(9) 0.4195(4) 0.129(8) Uani 0.5 1 d DG U P A 2
C6B C 0.2381(11) 0.3047(9) 0.3954(7) 0.151(4) Uani 0.5 1 d G U P A 2
H6B H 0.1970 0.2673 0.4000 0.181 Uiso 0.5 1 calc R U P A 2
C7B C 0.2455(8) 0.3485(8) 0.3645(6) 0.151(4) Uani 0.5 1 d DG U P A 2
H7B H 0.2094 0.3410 0.3480 0.181 Uiso 0.5 1 calc R U P A 2
C8 C 0.4615(6) 0.3317(7) 0.6730(3) 0.136(5) Uani 1 1 d D U . . .
C9A C 0.4126(6) 0.3184(8) 0.6396(4) 0.149(5) Uani 0.5 1 d DG U P A 1
C10A C 0.4239(10) 0.3666(10) 0.6111(6) 0.167(5) Uani 0.5 1 d DG U P A 1
H10A H 0.4626 0.4075 0.6125 0.201 Uiso 0.5 1 calc R U P A 1
C11A C 0.3783(13) 0.3549(15) 0.5804(6) 0.167(5) Uani 0.5 1 d G U P A 1
H11A H 0.3860 0.3878 0.5609 0.201 Uiso 0.5 1 calc R U P A 1
C12A C 0.3216(11) 0.2951(17) 0.5783(6) 0.201(13) Uani 0.5 1 d DG U P A 1
C13A C 0.3104(10) 0.2469(14) 0.6069(8) 0.167(5) Uani 0.5 1 d G U P A 1
H13A H 0.2716 0.2060 0.6055 0.201 Uiso 0.5 1 calc R U P A 1
C14A C 0.3559(9) 0.2586(10) 0.6375(6) 0.167(5) Uani 0.5 1 d DG U P A 1
H14A H 0.3482 0.2257 0.6571 0.201 Uiso 0.5 1 calc R U P A 1
C9B C 0.4233(6) 0.3109(8) 0.6334(3) 0.149(5) Uani 0.5 1 d DG U P A 2
C10B C 0.4510(8) 0.3439(9) 0.5968(3) 0.117(8) Uani 0.5 1 d DG U P A 2
H10B H 0.4941 0.3797 0.5969 0.141 Uiso 0.5 1 calc R U P A 2
C11B C 0.4158(11) 0.3244(12) 0.5602(3) 0.120(9) Uani 0.5 1 d G U P A 2
H11B H 0.4348 0.3469 0.5352 0.144 Uiso 0.5 1 calc R U P A 2
C12B C 0.3528(10) 0.2719(12) 0.5602(5) 0.116(7) Uani 0.5 1 d DG U P A 2
C13B C 0.3251(8) 0.2390(13) 0.5967(6) 0.167(5) Uani 0.5 1 d G U P A 2
H13B H 0.2820 0.2032 0.5967 0.201 Uiso 0.5 1 calc R U P A 2
C14B C 0.3603(7) 0.2585(11) 0.6333(5) 0.167(5) Uani 0.5 1 d DG U P A 2
H14B H 0.3413 0.2360 0.6583 0.201 Uiso 0.5 1 calc R U P A 2
C15A C 0.2527(7) 0.2994(7) 0.4741(4) 0.175(13) Uani 0.5 1 d DG U P A 1
C16A C 0.2955(7) 0.3139(8) 0.5069(4) 0.160(11) Uani 0.5 1 d DG U P A 1
H16A H 0.3391 0.3483 0.5045 0.191 Uiso 0.5 1 calc R U P A 1
C17A C 0.2746(8) 0.2781(10) 0.5432(4) 0.219(14) Uani 0.5 1 d DG U P A 1
C18A C 0.2108(9) 0.2277(10) 0.5467(4) 0.21(2) Uani 0.5 1 d DG U P A 1
H18A H 0.1965 0.2032 0.5716 0.254 Uiso 0.5 1 calc R U P A 1
C19A C 0.1680(8) 0.2132(9) 0.5139(4) 0.174(16) Uani 0.5 1 d DG U P A 1
C20A C 0.1890(7) 0.2490(8) 0.4776(4) 0.181(17) Uani 0.5 1 d DG U P A 1
H20A H 0.1597 0.2391 0.4552 0.218 Uiso 0.5 1 calc R U P A 1
O5A O 0.1045(9) 0.1627(11) 0.5173(6) 0.186(7) Uani 0.5 1 d D U P A 1
C15B C 0.2817(8) 0.2710(7) 0.4548(4) 0.100(6) Uani 0.5 1 d DG U P A 2
C16B C 0.3219(7) 0.2924(6) 0.4892(5) 0.119(9) Uani 0.5 1 d G U P A 2
H16B H 0.3560 0.3362 0.4909 0.143 Uiso 0.5 1 calc R U P A 2
C17B C 0.3122(7) 0.2496(8) 0.5213(4) 0.117(8) Uani 0.5 1 d DG U P A 2
C18B C 0.2623(8) 0.1855(7) 0.5189(4) 0.111(8) Uani 0.5 1 d DG U P A 2
H18B H 0.2557 0.1562 0.5409 0.133 Uiso 0.5 1 calc R U P A 2
C19B C 0.2221(8) 0.1641(6) 0.4845(4) 0.135(11) Uani 0.5 1 d DG U P A 2
C20B C 0.2318(7) 0.2068(8) 0.4524(3) 0.115(8) Uani 0.5 1 d DG U P A 2
H20B H 0.2043 0.1922 0.4288 0.138 Uiso 0.5 1 calc R U P A 2
O5B O 0.1715(11) 0.1008(8) 0.4823(7) 0.186(7) Uani 0.5 1 d D U P A 2
C22A C 0.0426(11) 0.0667(4) 0.5000 0.249(12) Uani 0.5 1 d D U P A 1
C21B C 0.1333(8) 0.078(2) 0.5189(8) 0.249(12) Uani 0.5 1 d D U P A 2
H21A H 0.1370 0.1137 0.5362 0.299 Uiso 0.5 1 calc R U P A 2
H21B H 0.1450 0.0501 0.5355 0.299 Uiso 0.5 1 calc R U P A 2
C21A C 0.0828(19) 0.1296(9) 0.4784(7) 0.249(12) Uani 0.5 1 d D U P A 1
H21C H 0.1181 0.1308 0.4616 0.299 Uiso 0.5 1 calc R U P A 1
H21D H 0.0570 0.1437 0.4620 0.299 Uiso 0.5 1 calc R U P A 1
C22B C 0.0675(4) 0.0392(12) 0.5000 0.249(12) Uani 0.5 1 d D U P A 2

loop_
_atom_site_aniso_label
_atom_site_aniso_U_11
_atom_site_aniso_U_22
_atom_site_aniso_U_33
_atom_site_aniso_U_23
_atom_site_aniso_U_13
_atom_site_aniso_U_12
Tb1 0.1723(14) 0.1753(14) 0.0493(8) 0.0029(6) -0.0025(6) 0.0974(9)
Tb2 0.217(2) 0.1613(15) 0.0450(9) 0.000 0.000 0.0749(17)
O1M 0.129(7) 0.129(7) 0.032(7) 0.000 0.000 0.064(4)
O1H 0.124(9) 0.150(9) 0.070(6) 0.033(5) 0.014(6) 0.046(9)
O2H 0.26(2) 0.202(19) 0.032(6) 0.000 0.000 0.151(19)
O3H 0.110(11) 0.171(15) 0.054(7) 0.000 0.000 0.066(12)
O1WH 0.39(3) 0.244(19) 0.076(8) -0.039(9) -0.054(12) 0.178(19)
O1W 0.56(6) 0.24(3) 0.069(11) 0.000 0.000 0.17(4)
O1 0.189(9) 0.176(8) 0.101(6) 0.014(5) 0.011(6) 0.091(6)
O2 0.195(9) 0.174(9) 0.091(6) 0.023(6) 0.004(5) 0.101(8)
O3 0.165(8) 0.189(9) 0.084(6) -0.008(6) 0.005(5) 0.087(6)
O4 0.173(9) 0.233(11) 0.094(6) 0.021(6) 0.003(6) 0.083(8)
C1 0.201(10) 0.178(8) 0.113(7) 0.025(6) -0.010(6) 0.090(7)
C2A 0.167(8) 0.174(8) 0.107(6) 0.022(5) -0.007(5) 0.084(6)
C3A 0.166(17) 0.163(10) 0.112(7) 0.019(7) -0.009(9) 0.092(10)
C4A 0.174(18) 0.172(10) 0.116(8) 0.025(7) -0.017(9) 0.081(10)
C5A 0.163(13) 0.166(10) 0.123(6) 0.023(6) -0.017(7) 0.088(9)
C6A 0.163(8) 0.172(7) 0.118(6) 0.025(5) -0.014(5) 0.085(5)
C7A 0.163(8) 0.172(7) 0.118(6) 0.025(5) -0.014(5) 0.085(5)
C2B 0.167(8) 0.174(8) 0.107(6) 0.022(5) -0.007(5) 0.084(6)
C3B 0.156(9) 0.158(12) 0.086(13) 0.013(11) 0.006(7) 0.082(7)
C4B 0.147(9) 0.153(11) 0.079(11) 0.007(9) 0.005(7) 0.079(7)
C5B 0.146(9) 0.152(11) 0.095(10) 0.016(9) 0.002(7) 0.080(7)
C6B 0.163(8) 0.172(7) 0.118(6) 0.025(5) -0.014(5) 0.085(5)
C7B 0.163(8) 0.172(7) 0.118(6) 0.025(5) -0.014(5) 0.085(5)
C8 0.161(8) 0.179(9) 0.079(5) -0.007(5) 0.008(5) 0.094(6)
C9A 0.171(8) 0.172(9) 0.091(5) 0.006(5) -0.003(5) 0.077(6)
C10A 0.182(7) 0.181(9) 0.106(5) 0.021(5) -0.014(5) 0.065(6)
C11A 0.182(7) 0.181(9) 0.106(5) 0.021(5) -0.014(5) 0.065(6)
C12A 0.204(12) 0.189(11) 0.140(13) 0.040(9) -0.043(11) 0.046(9)
C13A 0.182(7) 0.181(9) 0.106(5) 0.021(5) -0.014(5) 0.065(6)
C14A 0.182(7) 0.181(9) 0.106(5) 0.021(5) -0.014(5) 0.065(6)
C9B 0.171(8) 0.172(9) 0.091(5) 0.006(5) -0.003(5) 0.077(6)
C10B 0.150(10) 0.132(13) 0.085(6) -0.009(6) -0.005(6) 0.083(8)
C11B 0.152(9) 0.125(13) 0.091(7) -0.004(6) -0.007(6) 0.075(8)
C12B 0.148(9) 0.119(11) 0.099(6) 0.002(5) -0.011(6) 0.079(7)
C13B 0.182(7) 0.181(9) 0.106(5) 0.021(5) -0.014(5) 0.065(6)
C14B 0.182(7) 0.181(9) 0.106(5) 0.021(5) -0.014(5) 0.065(6)
C15A 0.183(11) 0.171(16) 0.128(7) 0.028(9) -0.032(7) 0.058(10)
C16A 0.183(11) 0.138(15) 0.131(8) 0.019(9) -0.034(7) 0.061(8)
C17A 0.208(10) 0.200(17) 0.150(9) 0.054(11) -0.051(8) 0.028(10)
C18A 0.205(10) 0.19(3) 0.152(12) 0.037(17) -0.042(9) 0.030(13)
C19A 0.191(10) 0.15(2) 0.133(10) 0.013(12) -0.028(8) 0.050(10)
C20A 0.183(11) 0.17(2) 0.138(11) 0.022(13) -0.029(8) 0.053(11)
O5A 0.192(9) 0.148(8) 0.163(9) 0.006(7) -0.021(7) 0.045(6)
C15B 0.110(10) 0.134(8) 0.080(7) 0.000(6) 0.014(6) 0.079(6)
C16B 0.132(14) 0.124(9) 0.096(8) 0.012(6) -0.005(9) 0.060(8)
C17B 0.137(12) 0.119(9) 0.095(6) 0.009(6) -0.003(7) 0.063(7)
C18B 0.126(12) 0.118(9) 0.096(8) 0.005(6) 0.012(8) 0.066(7)
C19B 0.152(14) 0.136(8) 0.106(10) 0.005(7) -0.007(10) 0.063(7)
C20B 0.119(12) 0.137(9) 0.097(8) 0.001(6) 0.009(8) 0.070(7)
O5B 0.192(9) 0.148(8) 0.163(9) 0.006(7) -0.021(7) 0.045(6)
C22A 0.225(15) 0.239(15) 0.284(14) 0.002(10) -0.013(10) 0.117(10)
C21B 0.225(15) 0.239(15) 0.284(14) 0.002(10) -0.013(10) 0.117(10)
C21A 0.225(15) 0.239(15) 0.284(14) 0.002(10) -0.013(10) 0.117(10)
C22B 0.225(15) 0.239(15) 0.284(14) 0.002(10) -0.013(10) 0.117(10)

loop_
_atom_type_symbol
_atom_type_description
_atom_type_scat_dispersion_real
_atom_type_scat_dispersion_imag
_atom_type_scat_source
C C 0.0181 0.0091 'International Tables Vol C Tables 4.2.6.8 and 6.1.1.4'
H H 0.0000 0.0000 'International Tables Vol C Tables 4.2.6.8 and 6.1.1.4'
O O 0.0492 0.0322 'International Tables Vol C Tables 4.2.6.8 and 6.1.1.4'
Tb Tb -9.1472 9.1891 'International Tables Vol C Tables 4.2.6.8 and 6.1.1.4'
N N 0.0311 0.0180 'International Tables Vol C Tables 4.2.6.8 and 6.1.1.4'

loop_
_geom_angle_atom_site_label_1
_geom_angle_atom_site_label_2
_geom_angle_atom_site_label_3
_geom_angle
_geom_angle_site_symmetry_1
_geom_angle_site_symmetry_3
O1M Tb1 O3 144.0(4) . 7_666
O1M Tb1 O1H 66.2(3) . .
O3 Tb1 O1H 147.2(5) 7_666 .
O1M Tb1 O3H 82.5(5) . .
O3 Tb1 O3H 81.2(4) 7_666 .
O1H Tb1 O3H 124.6(4) . .
O1M Tb1 O1 141.1(4) . .
O3 Tb1 O1 74.6(5) 7_666 .
O1H Tb1 O1 75.2(5) . .
O3H Tb1 O1 117.3(5) . .
O1M Tb1 O1H 65.9(3) . 3_665
O3 Tb1 O1H 78.3(5) 7_666 3_665
O1H Tb1 O1H 127.6(5) . 3_665
O3H Tb1 O1H 67.4(5) . 3_665
O1 Tb1 O1H 151.1(4) . 3_665
O1M Tb1 O1WH 89.9(6) . .
O3 Tb1 O1WH 89.2(6) 7_666 .
O1H Tb1 O1WH 76.0(6) . .
O3H Tb1 O1WH 151.2(6) . .
O1 Tb1 O1WH 85.6(5) . .
O1H Tb1 O1WH 84.1(5) 3_665 .
O1M Tb1 O2H 84.8(5) . .
O3 Tb1 O2H 116.6(6) 7_666 .
O1H Tb1 O2H 66.8(6) . .
O3H Tb1 O2H 65.9(6) . .
O1 Tb1 O2H 75.2(5) . .
O1H Tb1 O2H 127.2(5) 3_665 .
O1WH Tb1 O2H 141.3(8) . .
O1M Tb1 Tb1 33.32(11) . 3_665
O3 Tb1 Tb1 111.7(4) 7_666 3_665
O1H Tb1 Tb1 94.2(3) . 3_665
O3H Tb1 Tb1 79.4(4) . 3_665
O1 Tb1 Tb1 163.2(3) . 3_665
O1H Tb1 Tb1 34.0(3) 3_665 3_665
O1WH Tb1 Tb1 79.1(4) . 3_665
O2H Tb1 Tb1 113.0(4) . 3_665
O1M Tb1 Tb1 33.32(11) . 5_565
O3 Tb1 Tb1 162.6(3) 7_666 5_565
O1H Tb1 Tb1 34.3(3) . 5_565
O3H Tb1 Tb1 110.3(4) . 5_565
O1 Tb1 Tb1 109.3(4) . 5_565
O1H Tb1 Tb1 93.9(3) 3_665 5_565
O1WH Tb1 Tb1 74.5(6) . 5_565
O2H Tb1 Tb1 80.5(5) . 5_565
Tb1 Tb1 Tb1 60.0 3_665 5_565
O1M Tb1 Tb1 74.8(3) . 10_556
O3 Tb1 Tb1 105.8(3) 7_666 10_556
O1H Tb1 Tb1 93.4(2) . 10_556
O3H Tb1 Tb1 32.6(3) . 10_556
O1 Tb1 Tb1 103.4(3) . 10_556
O1H Tb1 Tb1 93.4(2) 3_665 10_556
O1WH Tb1 Tb1 164.0(6) . 10_556
O2H Tb1 Tb1 34.8(5) . 10_556
Tb1 Tb1 Tb1 90.0 3_665 10_556
Tb1 Tb1 Tb1 90.0 5_565 10_556
O1M Tb1 Tb2 80.07(14) . 3_665
O3 Tb1 Tb2 70.0(3) 7_666 3_665
O1H Tb1 Tb2 142.5(3) . 3_665
O3H Tb1 Tb2 29.7(4) . 3_665
O1 Tb1 Tb2 134.0(3) . 3_665
O1H Tb1 Tb2 39.3(3) 3_665 3_665
O1WH Tb1 Tb2 121.6(5) . 3_665
O2H Tb1 Tb2 95.3(5) . 3_665
Tb1 Tb1 Tb2 61.55(6) 3_665 3_665
Tb1 Tb1 Tb2 113.34(5) 5_565 3_665
Tb1 Tb1 Tb2 60.90(2) 10_556 3_665
O2H Tb2 O2 78.7(5) . 10_556
O2H Tb2 O2 78.7(5) . .
O2 Tb2 O2 80.2(7) 10_556 .
O2H Tb2 O3H 83.2(6) . 8_566
O2 Tb2 O3H 135.3(4) 10_556 8_566
O2 Tb2 O3H 135.3(4) . 8_566
O2H Tb2 O4 135.4(4) . 2_554
O2 Tb2 O4 86.4(5) 10_556 2_554
O2 Tb2 O4 139.8(4) . 2_554
O3H Tb2 O4 78.5(5) 8_566 2_554
O2H Tb2 O4 135.4(4) . 11_556
O2 Tb2 O4 139.8(4) 10_556 11_556
O2 Tb2 O4 86.4(5) . 11_556
O3H Tb2 O4 78.5(5) 8_566 11_556
O4 Tb2 O4 79.8(8) 2_554 11_556
O2H Tb2 O1W 131.6(11) . .
O2 Tb2 O1W 64.9(7) 10_556 .
O2 Tb2 O1W 64.9(7) . .
O3H Tb2 O1W 145.2(10) 8_566 .
O4 Tb2 O1W 75.0(8) 2_554 .
O4 Tb2 O1W 75.0(8) 11_556 .
O2H Tb2 O1H 62.8(3) . .
O2 Tb2 O1H 136.5(5) 10_556 .
O2 Tb2 O1H 73.3(4) . .
O3H Tb2 O1H 62.1(3) 8_566 .
O4 Tb2 O1H 135.3(5) 2_554 .
O4 Tb2 O1H 72.6(4) 11_556 .
O1W Tb2 O1H 127.9(2) . .
O2H Tb2 O1H 62.8(3) . 10_556
O2 Tb2 O1H 73.3(4) 10_556 10_556
O2 Tb2 O1H 136.5(5) . 10_556
O3H Tb2 O1H 62.1(3) 8_566 10_556
O4 Tb2 O1H 72.6(4) 2_554 10_556
O4 Tb2 O1H 135.3(5) 11_556 10_556
O1W Tb2 O1H 127.9(2) . 10_556
O1H Tb2 O1H 103.6(4) . 10_556
O2H Tb2 Tb1 77.9(4) . 5_565
O2 Tb2 Tb1 154.1(3) 10_556 5_565
O2 Tb2 Tb1 105.8(3) . 5_565
O3H Tb2 Tb1 29.87(9) 8_566 5_565
O4 Tb2 Tb1 102.7(4) 2_554 5_565
O4 Tb2 Tb1 66.1(4) 11_556 5_565
O1W Tb2 Tb1 140.7(6) . 5_565
O1H Tb2 Tb1 33.7(3) . 5_565
O1H Tb2 Tb1 86.2(3) 10_556 5_565
O2H Tb2 Tb1 77.9(4) . 8_566
O2 Tb2 Tb1 105.8(3) 10_556 8_566
O2 Tb2 Tb1 154.1(3) . 8_566
O3H Tb2 Tb1 29.87(9) 8_566 8_566
O4 Tb2 Tb1 66.1(4) 2_554 8_566
O4 Tb2 Tb1 102.7(4) 11_556 8_566
O1W Tb2 Tb1 140.7(6) . 8_566
O1H Tb2 Tb1 86.2(3) . 8_566
O1H Tb2 Tb1 33.7(3) 10_556 8_566
Tb1 Tb2 Tb1 58.20(4) 5_565 8_566
Tb1 O1M Tb1 113.4(2) 3_665 5_565
Tb1 O1M Tb1 113.4(2) 3_665 .
Tb1 O1M Tb1 113.4(2) 5_565 .
Tb1 O1H Tb1 111.6(5) . 5_565
Tb1 O1H Tb2 107.8(5) . .
Tb1 O1H Tb2 106.9(5) 5_565 .
Tb2 O2H Tb1 120.8(6) . .
Tb2 O2H Tb1 120.8(6) . 10_556
Tb1 O2H Tb1 110.4(9) . 10_556
Tb2 O3H Tb1 120.4(4) 3_665 .
Tb2 O3H Tb1 120.4(4) 3_665 10_556
Tb1 O3H Tb1 114.8(7) . 10_556
C1 O1 Tb1 135.2(12) . .
C1 O2 Tb2 134.1(11) . .
C8 O3 Tb1 130.4(12) . 7_666
C8 O4 Tb2 132.7(13) . 9_556
O1 C1 O2 128.2(12) . .
O1 C1 C2B 117.0(10) . .
O2 C1 C2B 114.5(10) . .
O1 C1 C2A 113.6(9) . .
O2 C1 C2A 117.9(9) . .
C3A C2A C7A 120.0 . .
C3A C2A C1 120.8(4) . .
C7A C2A C1 119.2(4) . .
C2A C3A C4A 120.0 . .
C2A C3A H3A 120.0 . .
C4A C3A H3A 120.0 . .
C5A C4A C3A 120.0 . .
C5A C4A H4A 120.0 . .
C3A C4A H4A 120.0 . .
C4A C5A C6A 120.0 . .
C4A C5A C15A 121.0(4) . .
C6A C5A C15A 118.4(4) . .
C5A C6A C7A 120.0 . .
C5A C6A H6A 120.0 . .
C7A C6A H6A 120.0 . .
C6A C7A C2A 120.0 . .
C6A C7A H7A 120.0 . .
C2A C7A H7A 120.0 . .
C3B C2B C7B 120.0 . .
C3B C2B C1 119.9(4) . .
C7B C2B C1 120.1(4) . .
C4B C3B C2B 120.0 . .
C4B C3B H3B 120.0 . .
C2B C3B H3B 120.0 . .
C3B C4B C5B 120.0 . .
C3B C4B H4B 120.0 . .
C5B C4B H4B 120.0 . .
C6B C5B C4B 120.0 . .
C6B C5B C15B 119.7(15) . .
C4B C5B C15B 120.1(15) . .
C7B C6B C5B 120.0 . .
C7B C6B H6B 120.0 . .
C5B C6B H6B 120.0 . .
C6B C7B C2B 120.0 . .
C6B C7B H7B 120.0 . .
C2B C7B H7B 120.0 . .
O4 C8 O3 130.4(13) . .
O4 C8 C9A 109.0(11) . .
O3 C8 C9A 120.3(11) . .
O4 C8 C9B 113.4(10) . .
O3 C8 C9B 115.6(10) . .
C10A C9A C14A 120.0 . .
C10A C9A C8 119.7(4) . .
C14A C9A C8 120.2(4) . .
C11A C10A C9A 120.0 . .
C11A C10A H10A 120.0 . .
C9A C10A H10A 120.0 . .
C10A C11A C12A 120.0 . .
C10A C11A H11A 120.0 . .
C12A C11A H11A 120.0 . .
C11A C12A C13A 120.0 . .
C11A C12A C17A 121.6(17) . .
C13A C12A C17A 118.1(17) . .
C14A C13A C12A 120.0 . .
C14A C13A H13A 120.0 . .
C12A C13A H13A 120.0 . .
C13A C14A C9A 120.0 . .
C13A C14A H14A 120.0 . .
C9A C14A H14A 120.0 . .
C10B C9B C14B 120.0 . .
C10B C9B C8 120.1(4) . .
C14B C9B C8 119.9(4) . .
C9B C10B C11B 120.0 . .
C9B C10B H10B 120.0 . .
C11B C10B H10B 120.0 . .
C12B C11B C10B 120.0 . .
C12B C11B H11B 120.0 . .
C10B C11B H11B 120.0 . .
C13B C12B C11B 120.0 . .
C13B C12B C17B 118.0(14) . .
C11B C12B C17B 122.0(15) . .
C12B C13B C14B 120.0 . .
C12B C13B H13B 120.0 . .
C14B C13B H13B 120.0 . .
C13B C14B C9B 120.0 . .
C13B C14B H14B 120.0 . .
C9B C14B H14B 120.0 . .
C16A C15A C20A 120.0 . .
C16A C15A C5A 120.8(4) . .
C20A C15A C5A 119.2(4) . .
C15A C16A C17A 120.0 . .
C15A C16A H16A 120.0 . .
C17A C16A H16A 120.0 . .
C18A C17A C16A 120.0 . .
C18A C17A C12A 121.0(15) . .
C16A C17A C12A 119.0(15) . .
C19A C18A C17A 120.0 . .
C19A C18A H18A 120.0 . .
C17A C18A H18A 120.0 . .
O5A C19A C18A 120.1(4) . .
O5A C19A C20A 119.9(4) . .
C18A C19A C20A 120.0 . .
C19A C20A C15A 120.0 . .
C19A C20A H20A 120.0 . .
C15A C20A H20A 120.0 . .
C19A O5A C21A 110.2(13) . .
C16B C15B C20B 120.0 . .
C16B C15B C5B 121.4(15) . .
C20B C15B C5B 118.6(15) . .
C17B C16B C15B 120.0 . .
C17B C16B H16B 120.0 . .
C15B C16B H16B 120.0 . .
C16B C17B C18B 120.0 . .
C16B C17B C12B 121.4(14) . .
C18B C17B C12B 118.5(14) . .
C17B C18B C19B 120.0 . .
C17B C18B H18B 120.0 . .
C19B C18B H18B 120.0 . .
O5B C19B C20B 119.6(4) . .
O5B C19B C18B 120.4(4) . .
C20B C19B C18B 120.0 . .
C19B C20B C15B 120.0 . .
C19B C20B H20B 120.0 . .
C15B C20B H20B 120.0 . .
C19B O5B C21B 114.7(15) . .
C22A C22A C22A 120.000(17) 11_556 9_556
C22A C22A C21A 116.3(8) 11_556 .
C22A C22A C21A 116.1(8) 9_556 .
O5B C21B C22B 99.5(16) . .
O5B C21B C22B 104.5(19) . 11_556
C22B C21B C22B 30.3(4) . 11_556
O5B C21B C22B 105.4(18) . 9_556
C22B C21B C22B 30.2(4) . 9_556
C22B C21B C22B 58.7(3) 11_556 9_556
O5B C21B H21A 111.9 . .
C22B C21B H21A 111.9 . .
C22B C21B H21A 82.6 11_556 .
C22B C21B H21A 131.7 9_556 .
O5B C21B H21B 111.9 . .
C22B C21B H21B 111.9 . .
C22B C21B H21B 132.6 11_556 .
C22B C21B H21B 82.5 9_556 .
H21A C21B H21B 109.6 . .
O5A C21A C22A 90.9(14) . .
O5A C21A C22A 98.2(18) . 9_556
C22A C21A C22A 30.8(4) . 9_556
O5A C21A C22A 98.7(16) . 11_556
C22A C21A C22A 30.7(4) . 11_556
C22A C21A C22A 59.1(3) 9_556 11_556
O5A C21A H21C 113.5 . .
C22A C21A H21C 113.5 . .
C22A C21A H21C 83.3 9_556 .
C22A C21A H21C 133.7 11_556 .
O5A C21A H21D 113.5 . .
C22A C21A H21D 113.5 . .
C22A C21A H21D 134.2 9_556 .
C22A C21A H21D 83.2 11_556 .
H21C C21A H21D 110.8 . .
C22B C22B C22B 120.000(15) 9_556 11_556
C22B C22B C21B 117.3(8) 9_556 .
C22B C22B C21B 117.0(8) 11_556 .

loop_
_geom_bond_atom_site_label_1
_geom_bond_atom_site_label_2
_geom_bond_distance
_geom_bond_site_symmetry_2
Tb1 O1M 2.299(3) .
Tb1 O3 2.305(13) 7_666
Tb1 O1H 2.312(12) .
Tb1 O3H 2.318(9) .
Tb1 O1 2.324(14) .
Tb1 O1H 2.332(14) 3_665
Tb1 O1WH 2.336(14) .
Tb1 O2H 2.379(14) .
Tb1 Tb1 3.842(2) 3_665
Tb1 Tb1 3.842(2) 5_565
Tb1 Tb1 3.9063(17) 10_556
Tb1 Tb2 4.016(2) 3_665
Tb2 O2H 2.25(3) .
Tb2 O2 2.305(12) 10_556
Tb2 O2 2.305(12) .
Tb2 O3H 2.310(18) 8_566
Tb2 O4 2.421(15) 2_554
Tb2 O4 2.421(15) 11_556
Tb2 O1W 2.61(3) .
Tb2 O1H 2.660(11) .
Tb2 O1H 2.660(11) 10_556
Tb2 Tb1 4.016(2) 5_565
Tb2 Tb1 4.016(2) 8_566
O1M Tb1 2.299(3) 3_665
O1M Tb1 2.299(3) 5_565
O1H Tb1 2.332(14) 5_565
O2H Tb1 2.379(14) 10_556
O3H Tb2 2.310(18) 3_665
O3H Tb1 2.319(9) 10_556
O1 C1 1.241(9) .
O2 C1 1.257(9) .
O3 C8 1.241(9) .
O3 Tb1 2.305(13) 7_666
O4 C8 1.236(9) .
O4 Tb2 2.421(15) 9_556
C1 C2B 1.503(8) .
C1 C2A 1.503(8) .
C2A C3A 1.3900 .
C2A C7A 1.3900 .
C3A C4A 1.3900 .
C3A H3A 0.9500 .
C4A C5A 1.3900 .
C4A H4A 0.9500 .
C5A C6A 1.3900 .
C5A C15A 1.498(9) .
C6A C7A 1.3900 .
C6A H6A 0.9500 .
C7A H7A 0.9500 .
C2B C3B 1.3900 .
C2B C7B 1.3900 .
C3B C4B 1.3900 .
C3B H3B 0.9500 .
C4B C5B 1.3900 .
C4B H4B 0.9500 .
C5B C6B 1.3900 .
C5B C15B 1.498(9) .
C6B C7B 1.3900 .
C6B H6B 0.9500 .
C7B H7B 0.9500 .
C8 C9A 1.502(8) .
C8 C9B 1.506(8) .
C9A C10A 1.3900 .
C9A C14A 1.3900 .
C10A C11A 1.3900 .
C10A H10A 0.9500 .
C11A C12A 1.3900 .
C11A H11A 0.9500 .
C12A C13A 1.3900 .
C12A C17A 1.501(9) .
C13A C14A 1.3900 .
C13A H13A 0.9500 .
C14A H14A 0.9500 .
C9B C10B 1.3900 .
C9B C14B 1.3900 .
C10B C11B 1.3900 .
C10B H10B 0.9500 .
C11B C12B 1.3900 .
C11B H11B 0.9500 .
C12B C13B 1.3900 .
C12B C17B 1.512(9) .
C13B C14B 1.3900 .
C13B H13B 0.9500 .
C14B H14B 0.9500 .
C15A C16A 1.3900 .
C15A C20A 1.3900 .
C16A C17A 1.3900 .
C16A H16A 0.9500 .
C17A C18A 1.3900 .
C18A C19A 1.3900 .
C18A H18A 0.9500 .
C19A O5A 1.386(8) .
C19A C20A 1.3900 .
C20A H20A 0.9500 .
O5A C21A 1.435(10) .
C15B C16B 1.3900 .
C15B C20B 1.3900 .
C16B C17B 1.3900 .
C16B H16B 0.9500 .
C17B C18B 1.3900 .
C18B C19B 1.3900 .
C18B H18B 0.9500 .
C19B O5B 1.382(8) .
C19B C20B 1.3900 .
C20B H20B 0.9500 .
O5B C21B 1.426(10) .
C22A C22A 1.392(7) 11_556
C22A C22A 1.392(7) 9_556
C22A C21A 1.486(10) .
C21B C22B 1.495(10) .
C21B C22B 2.466(15) 11_556
C21B C22B 2.469(15) 9_556
C21B H21A 0.9900 .
C21B H21B 0.9900 .
C21A C22A 2.443(15) 9_556
C21A C22A 2.445(15) 11_556
C21A H21C 0.9900 .
C21A H21D 0.9900 .
C22B C22B 1.396(7) 9_556
C22B C22B 1.396(7) 11_556

loop_
_geom_torsion_atom_site_label_1
_geom_torsion_atom_site_label_2
_geom_torsion_atom_site_label_3
_geom_torsion_atom_site_label_4
_geom_torsion
_geom_torsion_site_symmetry_1
_geom_torsion_site_symmetry_4
Tb1 O1 C1 O2 40(3) . .
Tb1 O1 C1 C2B -146.6(10) . .
Tb1 O1 C1 C2A -133.9(12) . .
Tb2 O2 C1 O1 -33(3) . .
Tb2 O2 C1 C2B 153.8(11) . .
Tb2 O2 C1 C2A 141.1(12) . .
O1 C1 C2A C3A 5(2) . .
O2 C1 C2A C3A -169.3(18) . .
O1 C1 C2A C7A -176.3(17) . .
O2 C1 C2A C7A 9(2) . .
C7A C2A C3A C4A 0.0 . .
C1 C2A C3A C4A 178.2(12) . .
C2A C3A C4A C5A 0.0 . .
C3A C4A C5A C6A 0.0 . .
C3A C4A C5A C15A -171.2(12) . .
C4A C5A C6A C7A 0.0 . .
C15A C5A C6A C7A 171.4(11) . .
C5A C6A C7A C2A 0.0 . .
C3A C2A C7A C6A 0.0 . .
C1 C2A C7A C6A -178.3(12) . .
O1 C1 C2B C3B -18(2) . .
O2 C1 C2B C3B 155.8(17) . .
O1 C1 C2B C7B 161.2(18) . .
O2 C1 C2B C7B -25(2) . .
C7B C2B C3B C4B 0.0 . .
C1 C2B C3B C4B 179.6(12) . .
C2B C3B C4B C5B 0.0 . .
C3B C4B C5B C6B 0.0 . .
C3B C4B C5B C15B -175.5(11) . .
C4B C5B C6B C7B 0.0 . .
C15B C5B C6B C7B 175.5(11) . .
C5B C6B C7B C2B 0.0 . .
C3B C2B C7B C6B 0.0 . .
C1 C2B C7B C6B -179.6(12) . .
Tb2 O4 C8 O3 -42(3) 9_556 .
Tb2 O4 C8 C9A 145.2(13) 9_556 .
Tb2 O4 C8 C9B 128.4(13) 9_556 .
Tb1 O3 C8 O4 45(3) 7_666 .
Tb1 O3 C8 C9A -143.3(11) 7_666 .
Tb1 O3 C8 C9B -125.6(11) 7_666 .
O4 C8 C9A C10A 157.7(17) . .
O3 C8 C9A C10A -16(2) . .
O4 C8 C9A C14A -21.3(19) . .
O3 C8 C9A C14A 165(2) . .
C14A C9A C10A C11A 0.0 . .
C8 C9A C10A C11A -179.0(12) . .
C9A C10A C11A C12A 0.0 . .
C10A C11A C12A C13A 0.0 . .
C10A C11A C12A C17A -173.6(16) . .
C11A C12A C13A C14A 0.0 . .
C17A C12A C13A C14A 173.8(15) . .
C12A C13A C14A C9A 0.0 . .
C10A C9A C14A C13A 0.0 . .
C8 C9A C14A C13A 179.0(12) . .
O4 C8 C9B C10B -171.6(17) . .
O3 C8 C9B C10B 0(2) . .
O4 C8 C9B C14B 8(2) . .
O3 C8 C9B C14B 179.9(16) . .
C14B C9B C10B C11B 0.0 . .
C8 C9B C10B C11B 179.7(12) . .
C9B C10B C11B C12B 0.0 . .
C10B C11B C12B C13B 0.0 . .
C10B C11B C12B C17B 179.0(15) . .
C11B C12B C13B C14B 0.0 . .
C17B C12B C13B C14B -179.0(14) . .
C12B C13B C14B C9B 0.0 . .
C10B C9B C14B C13B 0.0 . .
C8 C9B C14B C13B -179.7(12) . .
C4A C5A C15A C16A -27.1(14) . .
C6A C5A C15A C16A 161.6(14) . .
C4A C5A C15A C20A 153.1(15) . .
C6A C5A C15A C20A -18.2(15) . .
C20A C15A C16A C17A 0.0 . .
C5A C15A C16A C17A -179.8(4) . .
C15A C16A C17A C18A 0.0 . .
C15A C16A C17A C12A -179.6(12) . .
C11A C12A C17A C18A -161.3(16) . .
C13A C12A C17A C18A 25.0(17) . .
C11A C12A C17A C16A 18(2) . .
C13A C12A C17A C16A -155.4(14) . .
C16A C17A C18A C19A 0.0 . .
C12A C17A C18A C19A 179.6(12) . .
C17A C18A C19A O5A 179.6(16) . .
C17A C18A C19A C20A 0.0 . .
O5A C19A C20A C15A -179.6(16) . .
C18A C19A C20A C15A 0.0 . .
C16A C15A C20A C19A 0.0 . .
C5A C15A C20A C19A 179.8(4) . .
C18A C19A O5A C21A -143(2) . .
C20A C19A O5A C21A 36(3) . .
C6B C5B C15B C16B -152.0(12) . .
C4B C5B C15B C16B 23.5(14) . .
C6B C5B C15B C20B 28.3(13) . .
C4B C5B C15B C20B -156.2(14) . .
C20B C15B C16B C17B 0.0 . .
C5B C15B C16B C17B -179.7(4) . .
C15B C16B C17B C18B 0.0 . .
C15B C16B C17B C12B -176.9(11) . .
C13B C12B C17B C16B 151.4(12) . .
C11B C12B C17B C16B -27.6(18) . .
C13B C12B C17B C18B -25.6(14) . .
C11B C12B C17B C18B 155.4(14) . .
C16B C17B C18B C19B 0.0 . .
C12B C17B C18B C19B 177.0(11) . .
C17B C18B C19B O5B -178.4(15) . .
C17B C18B C19B C20B 0.0 . .
O5B C19B C20B C15B 178.5(15) . .
C18B C19B C20B C15B 0.0 . .
C16B C15B C20B C19B 0.0 . .
C5B C15B C20B C19B 179.7(4) . .
C20B C19B O5B C21B -133(2) . .
C18B C19B O5B C21B 46(3) . .
C19B O5B C21B C22B 140.9(16) . .
C19B O5B C21B C22B 110.3(17) . 11_556
C19B O5B C21B C22B 171.2(15) . 9_556
C19A O5A C21A C22A 145.9(16) . .
C19A O5A C21A C22A 115.9(16) . 9_556
C19A O5A C21A C22A 175.8(15) . 11_556
C22A C22A C21A O5A 106(3) 11_556 .
C22A C22A C21A O5A -105(3) 9_556 .
C22A C22A C21A C22A -149.7(9) 11_556 9_556
C22A C22A C21A C22A 149.7(9) 9_556 11_556
O5B C21B C22B C22B 104(3) . 9_556
C22B C21B C22B C22B -153.4(10) 11_556 9_556
O5B C21B C22B C22B -102(3) . 11_556
C22B C21B C22B C22B 153.4(10) 9_556 11_556

loop_
_platon_squeeze_void_nr
_platon_squeeze_void_average_x
_platon_squeeze_void_average_y
_platon_squeeze_void_average_z
_platon_squeeze_void_volume
_platon_squeeze_void_count_electrons
_platon_squeeze_void_content
1 -0.004 0.485 0.000 9889 5803 ' '
